data_7133101
loop_
_publ_author_name
'Tanioka, Masaru'
'Mori, Minori'
'Harada, Mei'
'Matsuya, Yuji'
'Kamino, Shinichiro'

_publ_section_title
;
 Nonpolar selective emission (NPSE) of carbonyl-bridged rhodols.
;
_journal_issue 50
_journal_name_full 'Chemical communications (Cambridge, England)'
_journal_page_first 6407
_journal_page_last 6410
_journal_paper_doi 10.1039/d4cc01071j
_journal_volume 60
_journal_year 2024
_chemical_formula_moiety 'C28 H16 F3 N O3'
_chemical_formula_sum 'C28 H16 F3 N O3'
_chemical_formula_weight 471.41
_chemical_name_common 'carbonyl-bridged rhodol'
_chemical_name_systematic 1c
_space_group_crystal_system triclinic
_space_group_IT_number 2
_space_group_name_Hall '-P 1'
_space_group_name_H-M_alt 'P -1'
_atom_sites_solution_hydrogens geom
_atom_sites_solution_primary dual
_audit_creation_date 2021-05-06
_audit_creation_method
;
Olex2 1.3-ac4
(compiled 2020.03.28 svn.rd84adfe8 for Rigaku Oxford Diffraction, GUI svn.r6032)
;
_audit_update_record
;
2024-02-09 deposited with the CCDC.	2024-05-27 downloaded from the CCDC.
;
_cell_angle_alpha 83.512(2)
_cell_angle_beta 80.770(2)
_cell_angle_gamma 72.972(3)
_cell_formula_units_Z 4
_cell_length_a 10.9940(3)
_cell_length_b 11.0404(3)
_cell_length_c 17.6631(4)
_cell_measurement_reflns_used 8954
_cell_measurement_temperature 103.15
_cell_measurement_theta_max 67.9470
_cell_measurement_theta_min 2.5260
_cell_volume 2018.43(10)
_computing_cell_refinement 'CrysAlisPro 1.171.40.80a (Rigaku OD, 2020)'
_computing_data_collection 'CrysAlisPro 1.171.40.80a (Rigaku OD, 2020)'
_computing_data_reduction 'CrysAlisPro 1.171.40.80a (Rigaku OD, 2020)'
_computing_molecular_graphics 'Olex2 1.3-ac4 (Dolomanov et al., 2009)'
_computing_publication_material 'Olex2 1.3-ac4 (Dolomanov et al., 2009)'
_computing_structure_refinement 'SHELXL 2018/3 (Sheldrick, 2015)'
_computing_structure_solution 'SHELXT  (Sheldrick, 2015)'
_diffrn_ambient_temperature 103.15
_diffrn_detector 'Hybrid Pixel Array Detector'
_diffrn_detector_area_resol_mean 10.0000
_diffrn_detector_type HyPix3000
_diffrn_measured_fraction_theta_full 0.998
_diffrn_measured_fraction_theta_max 0.989
_diffrn_measurement_details
;
List of Runs (angles in degrees, time in seconds):

  # Type    Start    End  Width  t~exp~   \w     \q     \k     \f   Frames
#--------------------------------------------------------------------------
  1  \w     72.00  99.00   0.50    0.20    --   40.40  37.00-150.00   54
  2  \w     72.00 162.00   0.50    0.36    --   96.04  68.00-150.00  180
  3  \w     79.00 162.00   0.50    0.36    --   96.04  59.00 -60.00  166
  4  \w    126.00 152.00   0.50    0.36    --   96.04  68.00  90.00   52
  5  \w     72.00 112.00   0.50    0.36    --   96.04  68.00  90.00   80
  6  \w    -26.00  30.00   0.50    0.20    --   40.40 -25.00 120.00  112
  7  \w     -8.00  22.00   0.50    0.20    --   40.40 -37.00  90.00   60
  8  \w    -14.00  28.00   0.50    0.20    --   40.40 -50.00  60.00   84
  9  \w     25.00  51.00   0.50    0.20    --   40.40-141.00  66.00   52
 10  \w      2.00  79.00   0.50    0.20    --   40.40-104.00 -30.00  154
 11  \w     11.00  38.00   0.50    0.20    --   40.40-128.00-122.00   54
 12  \w     57.00  90.00   0.50    0.20    --   40.40-128.00-122.00   66
 13  \w     94.00 129.00   0.50    0.36    --   96.04-144.00  30.00   70
 14  \w     88.00 113.00   0.50    0.36    --   96.04-117.00 120.00   50
 15  \w     29.00 112.00   0.50    0.36    --   96.04-117.00  90.00  166
 16  \w     30.00  59.00   0.50    0.36    --   96.04-117.00 120.00   58
 17  \w     38.00  74.00   0.50    0.36    --   96.04-144.00  30.00   72
 18  \w     74.00 107.00   0.50    0.36    --   96.04-128.00-122.00   66
 19  \w     52.00  83.00   0.50    0.36    --   96.04 -68.00-120.00   62
 20  \w     28.00  54.00   0.50    0.36    --   96.04 -59.00-120.00   52
 21  \w     29.00  54.00   0.50    0.36    --   96.04 -50.00   0.00   50
 22  \w     32.00  68.00   0.50    0.36    --   96.04 -59.00 120.00   72
 23  \w     91.00 132.00   0.50    0.36    --   96.04 128.00 -47.00   82
 24  \w     62.00  88.00   0.50    0.20    --   40.40 141.00 123.00   52
 25  \w     94.00 159.00   0.50    0.36    --   96.04 141.00 123.00  130
 26  \w     59.00  88.00   0.50    0.36    --   96.04 141.00 123.00   58
 27  \w    -78.00   5.00   0.50    0.20    --  -40.71 104.00 120.00  166
 28  \w    -84.00 -49.00   0.50    0.20    --  -40.71 141.00 123.00   70
 29  \w   -103.00 -78.00   0.50    0.36    --  -96.35 141.00 123.00   50
 30  \w    -75.00 -50.00   0.50    0.20    --  -40.71 128.00 -47.00   50
 31  \w   -119.00 -94.00   0.50    0.36    --  -96.35 128.00 -47.00   50
 32  \w   -108.00 -46.00   0.50    0.36    --  -96.35  96.00 -60.00  124
 33  \w   -109.00 -44.00   0.50    0.36    --  -96.35  96.00-150.00  130
 34  \w   -105.00 -35.00   0.50    0.36    --  -96.35  77.00-180.00  140
 35  \w    -53.00 -28.00   0.50    0.36    --  -96.35  59.00-180.00   50
 36  \w    -76.00 -42.00   0.50    0.36    --  -96.35  77.00 -90.00   68
 37  \w    -57.00 -31.00   0.50    0.36    --  -96.35  50.00-180.00   52
 38  \w   -104.00 -79.00   0.50    0.36    --  -96.35  77.00 -90.00   50
 39  \w    -56.00 -30.00   0.50    0.36    --  -96.35  50.00 -90.00   52
 40  \w    -57.00 -30.00   0.50    0.36    --  -96.35  50.00 -30.00   54
 41  \w    -16.00  28.00   0.50    0.20    --  -40.71  12.00   0.00   88
 42  \w    -33.00  12.00   0.50    0.20    --  -40.71  37.00 120.00   90
 43  \w    -76.00 -43.00   0.50    0.36    --  -96.35  68.00 120.00   66
 44  \w    -69.00 -44.00   0.50    0.36    --  -96.35  59.00 150.00   50
 45  \w   -165.00-127.00   0.50    0.36    --  -96.35 -25.00  90.00   76
 46  \w   -163.00 -74.00   0.50    0.36    --  -96.35 -68.00 120.00  178
 47  \w   -108.00 -83.00   0.50    0.36    --  -96.35 -33.00-120.00   50
 48  \w   -109.00 -84.00   0.50    0.36    --  -96.35 -33.00-150.00   50
 49  \w   -163.00-125.00   0.50    0.36    --  -96.35 -33.00-150.00   76
 50  \w   -158.00-132.00   0.50    0.36    --  -96.35 -33.00-120.00   52
 51  \w   -107.00 -82.00   0.50    0.36    --  -96.35 -25.00  90.00   50
 52  \w    -95.00 -55.00   0.50    0.20    --  -40.71 -50.00  90.00   80
 53  \w   -100.00 -71.00   0.50    0.20    --  -40.71 -63.00-120.00   58
 54  \w    -65.00 -26.00   0.50    0.20    --  -40.71 -63.00-120.00   78
 55  \w    -53.00 -26.00   0.50    0.20    --  -40.71 -63.00-150.00   54
 56  \w    -91.00 -65.00   0.50    0.20    --  -40.71 -63.00-150.00   52
 57  \w    -86.00 -61.00   0.50    0.20    --  -40.71-138.00-180.00   50
 58  \w   -108.00 -68.00   0.50    0.20    --  -40.71-138.00 -90.00   80
 59  \w   -107.00 -81.00   0.50    0.20    --  -40.71-141.00  66.00   52
 60  \w    -86.00 -61.00   0.50    0.20    --  -40.71-138.00 120.00   50
 61  \w   -162.00 -57.00   0.50    0.36    --  -96.35-144.00 -90.00  210
 62  \w   -163.00 -75.00   0.50    0.36    --  -96.35-117.00-150.00  176
 63  \w   -125.00 -99.00   0.50    0.36    --  -96.35-128.00-122.00   52
 64  \w   -136.00-111.00   0.50    0.36    --  -96.35-141.00  66.00   50
;
_diffrn_measurement_device 'four-circle diffractometer'
_diffrn_measurement_device_type 'XtaLAB Synergy, Single source at home/near, HyPix3000'
_diffrn_measurement_method '\w scans'
_diffrn_orient_matrix_type 'CrysAlisPro convention (1999,Acta A55,543-557)'
_diffrn_orient_matrix_UB_11 -0.0811032000
_diffrn_orient_matrix_UB_12 -0.0895816000
_diffrn_orient_matrix_UB_13 -0.0073979000
_diffrn_orient_matrix_UB_21 -0.0207570000
_diffrn_orient_matrix_UB_22 -0.0233368000
_diffrn_orient_matrix_UB_23 0.0881657000
_diffrn_orient_matrix_UB_31 -0.1219084000
_diffrn_orient_matrix_UB_32 0.1132806000
_diffrn_orient_matrix_UB_33 0.0043087000
_diffrn_radiation_monochromator mirror
_diffrn_radiation_probe x-ray
_diffrn_radiation_type 'Cu K\a'
_diffrn_radiation_wavelength 1.54184
_diffrn_reflns_av_R_equivalents 0.0426
_diffrn_reflns_av_unetI/netI 0.0455
_diffrn_reflns_Laue_measured_fraction_full 0.998
_diffrn_reflns_Laue_measured_fraction_max 0.989
_diffrn_reflns_limit_h_max 11
_diffrn_reflns_limit_h_min -13
_diffrn_reflns_limit_k_max 13
_diffrn_reflns_limit_k_min -13
_diffrn_reflns_limit_l_max 20
_diffrn_reflns_limit_l_min -21
_diffrn_reflns_number 19341
_diffrn_reflns_point_group_measured_fraction_full 0.998
_diffrn_reflns_point_group_measured_fraction_max 0.989
_diffrn_reflns_theta_full 67.684
_diffrn_reflns_theta_max 68.495
_diffrn_reflns_theta_min 2.541
_diffrn_source 'micro-focus sealed X-ray tube'
_diffrn_source_type 'PhotonJet (Cu) X-ray Source'
_exptl_absorpt_coefficient_mu 1.012
_exptl_absorpt_correction_T_max 1.000
_exptl_absorpt_correction_T_min 0.384
_exptl_absorpt_correction_type gaussian
_exptl_absorpt_process_details
;
CrysAlisPro 1.171.40.80a (Rigaku Oxford Diffraction, 2020)
Numerical absorption correction based on gaussian integration over
			a multifaceted crystal model
Empirical absorption correction using spherical harmonics,
 implemented in SCALE3 ABSPACK scaling algorithm.
;
_exptl_crystal_colour 'metallic dark black'
_exptl_crystal_colour_lustre metallic
_exptl_crystal_colour_modifier dark
_exptl_crystal_colour_primary black
_exptl_crystal_density_diffrn 1.551
_exptl_crystal_description block
_exptl_crystal_F_000 968
_exptl_crystal_recrystallization_method 'Re-crystallisation from solvent: CHCl3/Et2O'
_exptl_crystal_size_max 0.313
_exptl_crystal_size_mid 0.247
_exptl_crystal_size_min 0.216
_refine_diff_density_max 0.320
_refine_diff_density_min -0.325
_refine_diff_density_rms 0.065
_refine_ls_extinction_method none
_refine_ls_goodness_of_fit_ref 1.022
_refine_ls_hydrogen_treatment constr
_refine_ls_matrix_type full
_refine_ls_number_parameters 631
_refine_ls_number_reflns 7344
_refine_ls_number_restraints 0
_refine_ls_restrained_S_all 1.022
_refine_ls_R_factor_all 0.0600
_refine_ls_R_factor_gt 0.0527
_refine_ls_shift/su_max 0.001
_refine_ls_shift/su_mean 0.000
_refine_ls_structure_factor_coef Fsqd
_refine_ls_weighting_details 'w=1/[\s^2^(Fo^2^)+(0.1017P)^2^+0.1633P] where P=(Fo^2^+2Fc^2^)/3'
_refine_ls_weighting_scheme calc
_refine_ls_wR_factor_gt 0.1464
_refine_ls_wR_factor_ref 0.1534
_reflns_Friedel_coverage 0.000
_reflns_number_gt 6165
_reflns_number_total 7344
_reflns_threshold_expression 'I > 2\s(I)'
_cod_data_source_file d4cc01071j2.cif
_cod_data_source_block exp_140
_cod_depositor_comments
;
Adding full bibliography for 7133100--7133102.cif.

2024-10-18
Z value and formula fixed to values more according to usual
chemical conventions.                 miguel
;
_cod_original_formula_sum 'C56 H32 F6 N2 O6'
_cod_original_formula_weight 942.83
_cod_original_formula_moiety '2(C28 H16 F3 N O3)'
_cod_original_formula_units_Z 2
_cod_database_code 7133101
_shelx_shelxl_version_number 2018/3
_chemical_oxdiff_formula 'C11 H10 N O'
_shelx_space_group_comment
;
The symmetry employed for this shelxl refinement is uniquely defined
by the following loop, which should always be used as a source of
symmetry information in preference to the above space-group names.
They are only intended as comments.
;
_reflns_odcompleteness_completeness 99.99
_reflns_odcompleteness_iscentric 1
_reflns_odcompleteness_theta 66.97
_olex2_refinement_description
;
1. Fixed Uiso
 At 1.2 times of:
  All C(H) groups, All C(H,H) groups
2.a Secondary CH2 refined with riding coordinates:
 C24(H24A,H24B), C54(H54A,H54B)
2.b Aromatic/amide H refined with riding coordinates:
 C10(H10), C52(H52), C5(H5), C50(H50), C12(H12), C17(H17), C2(H2), C35(H35),
 C4(H4), C19(H19), C20(H20), C69(H69), C70(H70), C68(H68), C18(H18), C62(H62),
 C66(H66), C59(H59), C39(H39), C67(H67), C34(H34), C60(H60), C42(H42), C61(H61),
  C33(H33), C41(H41), C31(H31), C32(H32)
;
_olex2_submission_special_instructions 'No special instructions were received'
_oxdiff_exptl_absorpt_empirical_details
;
Empirical correction (ABSPACK) includes:
- Absorption correction using spherical harmonics
- Frame scaling
;
_oxdiff_exptl_absorpt_empirical_full_max 1.569
_oxdiff_exptl_absorpt_empirical_full_min 0.659

loop_
_space_group_symop_operation_xyz
'x, y, z'
'-x, -y, -z'

loop_
_atom_site_label
_atom_site_type_symbol
_atom_site_fract_x
_atom_site_fract_y
_atom_site_fract_z
_atom_site_U_iso_or_equiv
_atom_site_adp_type
_atom_site_occupancy
_atom_site_site_symmetry_order
_atom_site_calc_flag
_atom_site_refinement_flags_posn
_atom_site_refinement_flags_adp
_atom_site_refinement_flags_occupancy
_atom_site_disorder_assembly
_atom_site_disorder_group
F5 F 0.50389(12) 1.12566(10) 0.32576(7) 0.0444(3) Uani 1 1 d . . . . .
F6 F 0.59692(12) 0.97177(11) 0.40171(7) 0.0478(3) Uani 1 1 d . . . . .
F4 F 0.39132(12) 1.02268(11) 0.40304(7) 0.0502(3) Uani 1 1 d . . . . .
O14 O 0.83900(12) 0.52790(11) 0.39880(7) 0.0317(3) Uani 1 1 d . . . . .
O65 O 0.35406(12) 0.57550(12) 0.37812(7) 0.0333(3) Uani 1 1 d . . . . .
F2 F 0.06096(14) 1.16872(11) 0.29684(7) 0.0548(4) Uani 1 1 d . . . . .
F3 F 0.14041(13) 1.01262(12) 0.37531(8) 0.0545(3) Uani 1 1 d . . . . .
F1 F -0.06398(13) 1.08947(12) 0.38007(8) 0.0576(4) Uani 1 1 d . . . . .
O22 O 1.08927(13) 0.73294(12) 0.10671(8) 0.0389(3) Uani 1 1 d . . . . .
O63 O 0.54983(13) 0.69059(13) 0.05267(7) 0.0405(3) Uani 1 1 d . . . . .
O64 O 0.52697(13) 0.25558(13) 0.55700(8) 0.0415(4) Uani 1 1 d . . . . .
O29 O 1.01849(13) 0.21701(13) 0.58245(8) 0.0412(3) Uani 1 1 d . . . . .
N53 N 0.15662(14) 0.93581(14) 0.22106(9) 0.0307(3) Uani 1 1 d . . . . .
N23 N 0.64018(14) 0.89672(14) 0.24728(9) 0.0317(3) Uani 1 1 d . . . . .
C9 C 0.96604(17) 0.67529(16) 0.21980(10) 0.0286(4) Uani 1 1 d . . . . .
C51 C 0.25637(17) 0.82740(16) 0.23191(10) 0.0293(4) Uani 1 1 d . . . . .
C10 C 0.85932(17) 0.77478(16) 0.20797(10) 0.0302(4) Uani 1 1 d . . . . .
H10 H 0.862553 0.830951 0.163271 0.036 Uiso 1 1 calc R U . . .
C13 C 0.85115(17) 0.61015(16) 0.33553(10) 0.0287(4) Uani 1 1 d . . . . .
C1 C 0.94608(17) 0.44037(16) 0.42187(11) 0.0292(4) Uani 1 1 d . . . . .
C49 C 0.46988(17) 0.61111(16) 0.25439(10) 0.0291(4) Uani 1 1 d . . . . .
C48 C 0.46112(17) 0.68460(16) 0.18352(10) 0.0289(4) Uani 1 1 d . . . . .
C8 C 0.96646(17) 0.58899(16) 0.28532(10) 0.0283(4) Uani 1 1 d . . . . .
C21 C 1.18803(17) 0.45833(16) 0.24141(10) 0.0282(4) Uani 1 1 d . . . . .
C16 C 1.19252(17) 0.54536(16) 0.17609(10) 0.0291(4) Uani 1 1 d . . . . .
C6 C 1.06983(17) 0.42309(16) 0.37483(10) 0.0291(4) Uani 1 1 d . . . . .
C44 C 0.57818(17) 0.50444(16) 0.26930(10) 0.0289(4) Uani 1 1 d . . . . .
C52 C 0.25901(18) 0.75067(17) 0.30148(11) 0.0306(4) Uani 1 1 d . . . . .
H52 H 0.190285 0.771260 0.342223 0.037 Uiso 1 1 calc R U . . .
C7 C 1.07673(17) 0.48689(16) 0.30239(10) 0.0282(4) Uani 1 1 d . . . . .
C36 C 0.36197(17) 0.64584(16) 0.30976(10) 0.0296(4) Uani 1 1 d . . . . .
C30 C 0.65104(17) 0.98856(16) 0.18333(11) 0.0305(4) Uani 1 1 d . . . . .
C46 C 0.67904(18) 0.54157(16) 0.13487(11) 0.0306(4) Uani 1 1 d . . . . .
C38 C 0.45259(17) 0.47091(16) 0.39382(10) 0.0301(4) Uani 1 1 d . . . . .
C45 C 0.69282(18) 0.48255(16) 0.21008(10) 0.0299(4) Uani 1 1 d . . . . .
C5 C 1.17646(17) 0.33914(16) 0.41062(11) 0.0309(4) Uani 1 1 d . . . . .
H5 H 1.261257 0.330974 0.385390 0.037 Uiso 1 1 calc R U . . .
C50 C 0.35829(17) 0.78831(16) 0.17222(10) 0.0303(4) Uani 1 1 d . . . . .
H50 H 0.355792 0.834427 0.123447 0.036 Uiso 1 1 calc R U . . .
C12 C 0.74290(17) 0.70863(16) 0.32540(10) 0.0301(4) Uani 1 1 d . . . . .
H12 H 0.667480 0.718048 0.361649 0.036 Uiso 1 1 calc R U . . .
C11 C 0.74555(17) 0.79536(16) 0.26045(11) 0.0300(4) Uani 1 1 d . . . . .
C43 C 0.56580(17) 0.43063(17) 0.33804(10) 0.0293(4) Uani 1 1 d . . . . .
C65 C 0.15903(17) 1.01881(16) 0.15200(10) 0.0291(4) Uani 1 1 d . . . . .
C24 C 0.51792(17) 0.91750(17) 0.29678(10) 0.0314(4) Uani 1 1 d . . . . .
H24A H 0.509811 0.835082 0.322213 0.038 Uiso 1 1 calc R U . . .
H24B H 0.447549 0.951407 0.264820 0.038 Uiso 1 1 calc R U . . .
C15 C 1.08362(18) 0.65866(16) 0.16340(10) 0.0304(4) Uani 1 1 d . . . . .
C17 C 1.29825(18) 0.52158(17) 0.11879(10) 0.0311(4) Uani 1 1 d . . . . .
H17 H 1.300861 0.581390 0.075872 0.037 Uiso 1 1 calc R U . . .
C2 C 0.92651(18) 0.37033(17) 0.48818(11) 0.0322(4) Uani 1 1 d . . . . .
H2 H 0.841664 0.380697 0.513863 0.039 Uiso 1 1 calc R U . . .
C35 C 0.59673(17) 0.98659(16) 0.11810(11) 0.0326(4) Uani 1 1 d . . . . .
H35 H 0.552050 0.925705 0.115563 0.039 Uiso 1 1 calc R U . . .
C4 C 1.16003(17) 0.27241(17) 0.47810(11) 0.0323(4) Uani 1 1 d . . . . .
H4 H 1.233412 0.218674 0.498839 0.039 Uiso 1 1 calc R U . . .
C19 C 1.39217(18) 0.32319(17) 0.18499(11) 0.0334(4) Uani 1 1 d . . . . .
H19 H 1.459881 0.246842 0.187975 0.040 Uiso 1 1 calc R U . . .
C20 C 1.28774(17) 0.34478(16) 0.24160(10) 0.0310(4) Uani 1 1 d . . . . .
H20 H 1.283145 0.280930 0.281918 0.037 Uiso 1 1 calc R U . . .
C69 C 0.24756(18) 1.17034(17) 0.07011(11) 0.0343(4) Uani 1 1 d . . . . .
H69 H 0.309145 1.217069 0.058702 0.041 Uiso 1 1 calc R U . . .
C70 C 0.24686(17) 1.08943(16) 0.13664(11) 0.0321(4) Uani 1 1 d . . . . .
H70 H 0.306472 1.082669 0.171411 0.038 Uiso 1 1 calc R U . . .
C68 C 0.15815(18) 1.18237(16) 0.02071(11) 0.0339(4) Uani 1 1 d . . . . .
H68 H 0.158077 1.238067 -0.024417 0.041 Uiso 1 1 calc R U . . .
C18 C 1.39888(18) 0.41297(17) 0.12331(11) 0.0335(4) Uani 1 1 d . . . . .
H18 H 1.471835 0.399381 0.084976 0.040 Uiso 1 1 calc R U . . .
C47 C 0.56172(18) 0.64193(17) 0.11776(11) 0.0317(4) Uani 1 1 d . . . . .
C3 C 1.03267(18) 0.27994(17) 0.52059(11) 0.0328(4) Uani 1 1 d . . . . .
C62 C 0.78175(18) 0.51404(17) 0.07571(11) 0.0346(4) Uani 1 1 d . . . . .
H62 H 0.770033 0.550818 0.025180 0.042 Uiso 1 1 calc R U . . .
C66 C 0.07029(18) 1.03038(17) 0.10215(11) 0.0329(4) Uani 1 1 d . . . . .
H66 H 0.010463 0.981613 0.112542 0.040 Uiso 1 1 calc R U . . .
C54 C 0.04130(17) 0.96731(17) 0.27665(11) 0.0331(4) Uani 1 1 d . . . . .
H54A H 0.029699 0.888324 0.305482 0.040 Uiso 1 1 calc R U . . .
H54B H -0.033867 1.005279 0.248873 0.040 Uiso 1 1 calc R U . . .
C59 C 0.81629(17) 0.41006(16) 0.22314(11) 0.0325(4) Uani 1 1 d . . . . .
H59 H 0.831000 0.376924 0.273931 0.039 Uiso 1 1 calc R U . . .
C40 C 0.53406(18) 0.30443(17) 0.48998(11) 0.0334(4) Uani 1 1 d . . . . .
C39 C 0.43665(18) 0.41281(17) 0.46476(11) 0.0332(4) Uani 1 1 d . . . . .
H39 H 0.359763 0.444201 0.498453 0.040 Uiso 1 1 calc R U . . .
C67 C 0.06917(18) 1.11390(17) 0.03667(11) 0.0343(4) Uani 1 1 d . . . . .
H67 H 0.007120 1.123654 0.003028 0.041 Uiso 1 1 calc R U . . .
C34 C 0.60815(19) 1.07460(17) 0.05625(11) 0.0362(4) Uani 1 1 d . . . . .
H34 H 0.568960 1.075372 0.011947 0.043 Uiso 1 1 calc R U . . .
C60 C 0.91756(18) 0.38534(17) 0.16408(11) 0.0341(4) Uani 1 1 d . . . . .
H60 H 0.999908 0.334397 0.174595 0.041 Uiso 1 1 calc R U . . .
C42 C 0.65555(18) 0.31235(17) 0.36121(11) 0.0332(4) Uani 1 1 d . . . . .
H42 H 0.726602 0.274624 0.324977 0.040 Uiso 1 1 calc R U . . .
C61 C 0.89937(18) 0.43473(17) 0.08935(11) 0.0355(4) Uani 1 1 d . . . . .
H61 H 0.967482 0.413837 0.048287 0.043 Uiso 1 1 calc R U . . .
C33 C 0.67583(18) 1.16019(17) 0.05911(11) 0.0367(4) Uani 1 1 d . . . . .
H33 H 0.685640 1.218162 0.016111 0.044 Uiso 1 1 calc R U . . .
C41 C 0.64258(18) 0.25367(17) 0.43184(11) 0.0358(4) Uani 1 1 d . . . . .
H41 H 0.705515 0.177319 0.444229 0.043 Uiso 1 1 calc R U . . .
C31 C 0.71615(17) 1.07711(17) 0.18734(12) 0.0355(4) Uani 1 1 d . . . . .
H31 H 0.751184 1.079584 0.232749 0.043 Uiso 1 1 calc R U . . .
C25 C 0.50320(18) 1.00826(17) 0.35739(11) 0.0364(4) Uani 1 1 d . . . . .
C55 C 0.04569(19) 1.05838(18) 0.33266(12) 0.0392(5) Uani 1 1 d . . . . .
C32 C 0.73004(18) 1.16247(18) 0.12457(12) 0.0381(4) Uani 1 1 d . . . . .
H32 H 0.776450 1.222129 0.126459 0.046 Uiso 1 1 calc R U . . .

loop_
_atom_site_aniso_label
_atom_site_aniso_U_11
_atom_site_aniso_U_22
_atom_site_aniso_U_33
_atom_site_aniso_U_23
_atom_site_aniso_U_13
_atom_site_aniso_U_12
F5 0.0537(7) 0.0299(5) 0.0426(7) 0.0045(5) -0.0018(5) -0.0058(5)
F6 0.0538(7) 0.0444(6) 0.0403(7) -0.0012(5) -0.0163(6) -0.0013(5)
F4 0.0469(7) 0.0463(7) 0.0425(7) -0.0008(5) 0.0123(6) -0.0005(5)
O14 0.0311(6) 0.0304(6) 0.0255(6) 0.0092(5) 0.0000(5) -0.0020(5)
O65 0.0330(7) 0.0326(6) 0.0247(7) 0.0103(5) 0.0004(5) -0.0012(5)
F2 0.0818(9) 0.0323(6) 0.0422(7) 0.0021(5) 0.0050(7) -0.0123(6)
F3 0.0616(8) 0.0500(7) 0.0463(8) -0.0075(6) -0.0170(6) -0.0005(6)
F1 0.0573(8) 0.0531(7) 0.0425(7) -0.0039(6) 0.0160(6) 0.0035(6)
O22 0.0385(7) 0.0348(7) 0.0327(7) 0.0133(6) 0.0018(6) -0.0032(5)
O63 0.0445(8) 0.0395(7) 0.0244(7) 0.0099(6) 0.0035(6) -0.0005(6)
O64 0.0415(8) 0.0428(8) 0.0289(7) 0.0153(6) 0.0000(6) -0.0033(6)
O29 0.0423(8) 0.0425(7) 0.0286(7) 0.0153(6) -0.0011(6) -0.0048(6)
N53 0.0317(8) 0.0288(7) 0.0240(8) 0.0065(6) 0.0015(6) -0.0025(6)
N23 0.0303(8) 0.0307(7) 0.0271(8) 0.0083(6) -0.0005(6) -0.0037(6)
C9 0.0317(9) 0.0251(8) 0.0256(9) 0.0032(7) -0.0023(7) -0.0052(7)
C51 0.0318(9) 0.0266(8) 0.0267(9) 0.0045(7) -0.0034(7) -0.0064(7)
C10 0.0352(9) 0.0267(8) 0.0251(9) 0.0058(7) -0.0031(7) -0.0065(7)
C13 0.0347(9) 0.0262(8) 0.0217(8) 0.0050(7) -0.0017(7) -0.0065(7)
C1 0.0304(9) 0.0254(8) 0.0270(9) 0.0026(7) -0.0038(7) -0.0022(7)
C49 0.0323(9) 0.0273(8) 0.0253(9) 0.0022(7) -0.0019(7) -0.0071(7)
C48 0.0338(9) 0.0266(8) 0.0241(9) 0.0035(7) -0.0012(7) -0.0085(7)
C8 0.0317(9) 0.0249(8) 0.0256(9) 0.0030(7) -0.0027(7) -0.0060(7)
C21 0.0323(9) 0.0269(8) 0.0233(9) 0.0031(7) -0.0020(7) -0.0079(7)
C16 0.0304(9) 0.0270(8) 0.0277(9) 0.0018(7) -0.0012(7) -0.0075(7)
C6 0.0319(9) 0.0249(8) 0.0262(9) 0.0023(7) -0.0012(7) -0.0046(7)
C44 0.0334(9) 0.0270(8) 0.0250(9) 0.0015(7) -0.0027(7) -0.0083(7)
C52 0.0325(9) 0.0300(9) 0.0247(9) 0.0037(7) -0.0003(7) -0.0058(7)
C7 0.0321(9) 0.0241(8) 0.0259(9) 0.0018(7) -0.0016(7) -0.0067(7)
C36 0.0360(9) 0.0286(9) 0.0212(9) 0.0072(7) -0.0027(7) -0.0083(7)
C30 0.0283(9) 0.0260(8) 0.0294(9) 0.0064(7) -0.0009(7) -0.0005(7)
C46 0.0348(9) 0.0250(8) 0.0281(9) 0.0029(7) 0.0001(7) -0.0065(7)
C38 0.0315(9) 0.0280(9) 0.0265(9) 0.0058(7) -0.0037(7) -0.0046(7)
C45 0.0362(10) 0.0252(8) 0.0252(9) 0.0015(7) 0.0003(7) -0.0074(7)
C5 0.0314(9) 0.0290(8) 0.0269(9) 0.0010(7) 0.0003(7) -0.0034(7)
C50 0.0355(10) 0.0292(9) 0.0238(9) 0.0056(7) -0.0035(7) -0.0086(7)
C12 0.0313(9) 0.0299(9) 0.0249(9) 0.0034(7) -0.0023(7) -0.0050(7)
C11 0.0319(9) 0.0273(8) 0.0275(9) 0.0030(7) -0.0050(7) -0.0047(7)
C43 0.0323(9) 0.0285(8) 0.0247(9) 0.0026(7) -0.0028(7) -0.0071(7)
C65 0.0315(9) 0.0242(8) 0.0241(9) 0.0060(7) 0.0006(7) -0.0015(7)
C24 0.0280(9) 0.0326(9) 0.0277(9) 0.0078(7) -0.0016(7) -0.0040(7)
C15 0.0357(10) 0.0274(8) 0.0242(9) 0.0055(7) -0.0030(7) -0.0063(7)
C17 0.0360(9) 0.0304(9) 0.0237(9) 0.0051(7) 0.0002(7) -0.0090(7)
C2 0.0342(10) 0.0298(9) 0.0269(9) 0.0051(7) 0.0004(7) -0.0054(7)
C35 0.0329(9) 0.0283(8) 0.0315(10) 0.0037(7) 0.0002(8) -0.0054(7)
C4 0.0328(9) 0.0305(9) 0.0278(9) 0.0038(7) -0.0044(7) -0.0020(7)
C19 0.0339(10) 0.0283(9) 0.0315(10) 0.0023(7) -0.0015(8) -0.0018(7)
C20 0.0361(10) 0.0278(8) 0.0246(9) 0.0047(7) -0.0013(7) -0.0057(7)
C69 0.0357(10) 0.0291(9) 0.0319(10) 0.0051(7) 0.0014(8) -0.0054(7)
C70 0.0330(9) 0.0291(9) 0.0293(9) 0.0043(7) -0.0029(7) -0.0043(7)
C68 0.0412(10) 0.0270(8) 0.0251(9) 0.0051(7) 0.0004(8) -0.0018(7)
C18 0.0338(10) 0.0329(9) 0.0293(10) 0.0009(7) 0.0033(8) -0.0076(7)
C47 0.0361(10) 0.0294(9) 0.0260(9) 0.0033(7) -0.0005(7) -0.0074(7)
C3 0.0401(10) 0.0287(9) 0.0245(9) 0.0051(7) -0.0027(8) -0.0052(7)
C62 0.0407(10) 0.0295(9) 0.0275(9) 0.0039(7) 0.0027(8) -0.0064(8)
C66 0.0357(10) 0.0303(9) 0.0283(9) 0.0037(7) -0.0017(7) -0.0058(7)
C54 0.0295(9) 0.0329(9) 0.0283(9) 0.0088(7) 0.0000(7) -0.0017(7)
C59 0.0361(10) 0.0284(9) 0.0289(9) 0.0025(7) -0.0014(8) -0.0060(7)
C40 0.0360(10) 0.0327(9) 0.0280(10) 0.0074(8) -0.0031(8) -0.0085(7)
C39 0.0336(10) 0.0339(9) 0.0272(9) 0.0056(8) -0.0006(8) -0.0063(7)
C67 0.0390(10) 0.0297(9) 0.0291(10) 0.0032(7) -0.0057(8) -0.0030(7)
C34 0.0391(10) 0.0328(9) 0.0269(9) 0.0047(8) -0.0007(8) 0.0004(8)
C60 0.0336(10) 0.0278(9) 0.0363(10) 0.0031(8) -0.0014(8) -0.0052(7)
C42 0.0347(10) 0.0303(9) 0.0285(9) 0.0050(7) 0.0006(8) -0.0048(7)
C61 0.0361(10) 0.0305(9) 0.0330(10) 0.0015(8) 0.0063(8) -0.0060(7)
C33 0.0389(10) 0.0282(9) 0.0324(10) 0.0077(7) 0.0054(8) -0.0023(7)
C41 0.0360(10) 0.0303(9) 0.0342(10) 0.0077(8) -0.0029(8) -0.0032(7)
C31 0.0309(9) 0.0352(9) 0.0356(10) 0.0039(8) -0.0055(8) -0.0035(7)
C25 0.0360(10) 0.0327(9) 0.0321(10) 0.0061(8) -0.0013(8) -0.0013(7)
C55 0.0404(11) 0.0347(10) 0.0316(10) 0.0058(8) 0.0014(8) -0.0002(8)
C32 0.0328(10) 0.0314(9) 0.0456(12) 0.0058(8) 0.0002(8) -0.0079(7)

loop_
_atom_type_symbol
_atom_type_description
_atom_type_scat_dispersion_real
_atom_type_scat_dispersion_imag
_atom_type_scat_source
C C 0.0181 0.0091 'International Tables Vol C Tables 4.2.6.8 and 6.1.1.4'
H H 0.0000 0.0000 'International Tables Vol C Tables 4.2.6.8 and 6.1.1.4'
F F 0.0727 0.0534 'International Tables Vol C Tables 4.2.6.8 and 6.1.1.4'
N N 0.0311 0.0180 'International Tables Vol C Tables 4.2.6.8 and 6.1.1.4'
O O 0.0492 0.0322 'International Tables Vol C Tables 4.2.6.8 and 6.1.1.4'

loop_
_exptl_crystal_face_index_h
_exptl_crystal_face_index_k
_exptl_crystal_face_index_l
_exptl_crystal_face_perp_dist
-5 4 1 0.1633
-1 -2 10 0.1275
4 -4 2 0.1296
2 1 -10 0.1022
-1 6 6 0.0995
6 -2 3 0.1380
-7 -3 -1 0.1591
-3 -7 -1 0.1256
0 7 1 0.1113
6 6 1 0.0976
2 -6 0 0.1264
0 5 -7 0.1268
3 3 -8 0.0995
-5 -2 7 0.1600
-2 -4 8 0.1399
-2 -2 -11 0.1086
-5 1 -9 0.1342
1 -4 -8 0.1311
3 2 11 0.1125
-2 4 7 0.1060
-6 -5 -6 0.1075
1 -6 -3 0.1153
7 1 5 0.1272
5 5 6 0.1105
0 7 4 0.0914
5 5 -3 0.0920

loop_
_geom_angle_atom_site_label_1
_geom_angle_atom_site_label_2
_geom_angle_atom_site_label_3
_geom_angle
_geom_angle_site_symmetry_1
_geom_angle_site_symmetry_3
_geom_angle_publ_flag
C1 O14 C13 119.88(14) . . ?
C36 O65 C38 120.35(13) . . ?
C51 N53 C65 121.56(14) . . ?
C51 N53 C54 121.57(14) . . ?
C65 N53 C54 116.78(13) . . ?
C30 N23 C24 117.69(13) . . ?
C11 N23 C30 119.68(14) . . ?
C11 N23 C24 122.61(14) . . ?
C10 C9 C8 121.48(16) . . ?
C10 C9 C15 119.60(15) . . ?
C8 C9 C15 118.92(15) . . ?
N53 C51 C52 121.86(15) . . ?
N53 C51 C50 120.55(15) . . ?
C52 C51 C50 117.57(15) . . ?
C9 C10 H10 119.1 . . ?
C9 C10 C11 121.70(16) . . ?
C11 C10 H10 119.1 . . ?
O14 C13 C8 120.25(15) . . ?
O14 C13 C12 115.30(15) . . ?
C12 C13 C8 124.43(16) . . ?
O14 C1 C6 120.54(15) . . ?
C2 C1 O14 115.85(16) . . ?
C2 C1 C6 123.56(16) . . ?
C48 C49 C44 123.84(16) . . ?
C36 C49 C48 114.92(15) . . ?
C36 C49 C44 121.19(16) . . ?
C49 C48 C47 118.40(15) . . ?
C50 C48 C49 122.22(16) . . ?
C50 C48 C47 119.21(16) . . ?
C9 C8 C7 123.90(16) . . ?
C13 C8 C9 115.51(15) . . ?
C13 C8 C7 120.58(16) . . ?
C16 C21 C7 119.36(15) . . ?
C20 C21 C16 116.96(16) . . ?
C20 C21 C7 123.55(15) . . ?
C21 C16 C15 122.02(15) . . ?
C17 C16 C21 120.21(15) . . ?
C17 C16 C15 117.65(15) . . ?
C1 C6 C5 114.37(15) . . ?
C7 C6 C1 119.10(15) . . ?
C7 C6 C5 126.52(16) . . ?
C49 C44 C45 117.16(15) . . ?
C43 C44 C49 117.22(16) . . ?
C43 C44 C45 125.63(15) . . ?
C51 C52 H52 120.3 . . ?
C36 C52 C51 119.38(16) . . ?
C36 C52 H52 120.3 . . ?
C8 C7 C21 117.26(15) . . ?
C6 C7 C8 117.39(15) . . ?
C6 C7 C21 125.35(15) . . ?
O65 C36 C49 120.52(15) . . ?
O65 C36 C52 115.09(15) . . ?
C52 C36 C49 124.39(16) . . ?
C35 C30 N23 119.55(17) . . ?
C31 C30 N23 119.96(17) . . ?
C31 C30 C35 120.49(17) . . ?
C45 C46 C47 122.01(16) . . ?
C62 C46 C45 120.26(16) . . ?
C62 C46 C47 117.49(16) . . ?
O65 C38 C43 121.13(15) . . ?
C39 C38 O65 114.94(15) . . ?
C39 C38 C43 123.91(16) . . ?
C46 C45 C44 118.57(16) . . ?
C59 C45 C44 124.63(17) . . ?
C59 C45 C46 116.77(16) . . ?
C6 C5 H5 118.7 . . ?
C4 C5 C6 122.57(17) . . ?
C4 C5 H5 118.7 . . ?
C51 C50 H50 119.4 . . ?
C48 C50 C51 121.11(16) . . ?
C48 C50 H50 119.4 . . ?
C13 C12 H12 120.5 . . ?
C13 C12 C11 119.09(16) . . ?
C11 C12 H12 120.5 . . ?
N23 C11 C10 120.38(15) . . ?
N23 C11 C12 121.86(16) . . ?
C10 C11 C12 117.76(15) . . ?
C44 C43 C38 119.30(15) . . ?
C44 C43 C42 126.76(16) . . ?
C38 C43 C42 113.93(16) . . ?
C70 C65 N53 120.36(17) . . ?
C66 C65 N53 119.46(16) . . ?
C66 C65 C70 120.16(16) . . ?
N23 C24 H24A 109.0 . . ?
N23 C24 H24B 109.0 . . ?
N23 C24 C25 112.90(16) . . ?
H24A C24 H24B 107.8 . . ?
C25 C24 H24A 109.0 . . ?
C25 C24 H24B 109.0 . . ?
O22 C15 C9 121.43(15) . . ?
O22 C15 C16 121.13(16) . . ?
C9 C15 C16 117.39(15) . . ?
C16 C17 H17 119.4 . . ?
C18 C17 C16 121.23(16) . . ?
C18 C17 H17 119.4 . . ?
C1 C2 H2 119.5 . . ?
C1 C2 C3 121.02(17) . . ?
C3 C2 H2 119.5 . . ?
C30 C35 H35 120.3 . . ?
C30 C35 C34 119.48(18) . . ?
C34 C35 H35 120.3 . . ?
C5 C4 H4 119.0 . . ?
C5 C4 C3 122.05(16) . . ?
C3 C4 H4 119.0 . . ?
C20 C19 H19 119.8 . . ?
C20 C19 C18 120.31(16) . . ?
C18 C19 H19 119.8 . . ?
C21 C20 H20 119.0 . . ?
C19 C20 C21 121.91(16) . . ?
C19 C20 H20 119.0 . . ?
C70 C69 H69 120.1 . . ?
C68 C69 H69 120.1 . . ?
C68 C69 C70 119.76(18) . . ?
C65 C70 C69 119.92(18) . . ?
C65 C70 H70 120.0 . . ?
C69 C70 H70 120.0 . . ?
C69 C68 H68 119.8 . . ?
C67 C68 C69 120.36(17) . . ?
C67 C68 H68 119.8 . . ?
C17 C18 C19 119.08(16) . . ?
C17 C18 H18 120.5 . . ?
C19 C18 H18 120.5 . . ?
O63 C47 C48 121.25(16) . . ?
O63 C47 C46 121.55(16) . . ?
C46 C47 C48 117.16(16) . . ?
O29 C3 C2 122.66(17) . . ?
O29 C3 C4 121.53(16) . . ?
C2 C3 C4 115.71(16) . . ?
C46 C62 H62 119.4 . . ?
C61 C62 C46 121.14(18) . . ?
C61 C62 H62 119.4 . . ?
C65 C66 H66 120.1 . . ?
C65 C66 C67 119.73(18) . . ?
C67 C66 H66 120.1 . . ?
N53 C54 H54A 109.0 . . ?
N53 C54 H54B 109.0 . . ?
N53 C54 C55 112.85(16) . . ?
H54A C54 H54B 107.8 . . ?
C55 C54 H54A 109.0 . . ?
C55 C54 H54B 109.0 . . ?
C45 C59 H59 119.1 . . ?
C60 C59 C45 121.80(18) . . ?
C60 C59 H59 119.1 . . ?
O64 C40 C39 122.44(17) . . ?
O64 C40 C41 121.66(16) . . ?
C39 C40 C41 115.90(16) . . ?
C38 C39 C40 121.02(17) . . ?
C38 C39 H39 119.5 . . ?
C40 C39 H39 119.5 . . ?
C68 C67 C66 120.04(18) . . ?
C68 C67 H67 120.0 . . ?
C66 C67 H67 120.0 . . ?
C35 C34 H34 119.9 . . ?
C33 C34 C35 120.21(19) . . ?
C33 C34 H34 119.9 . . ?
C59 C60 H60 119.8 . . ?
C59 C60 C61 120.34(17) . . ?
C61 C60 H60 119.8 . . ?
C43 C42 H42 118.6 . . ?
C41 C42 C43 122.82(17) . . ?
C41 C42 H42 118.6 . . ?
C62 C61 C60 119.19(17) . . ?
C62 C61 H61 120.4 . . ?
C60 C61 H61 120.4 . . ?
C34 C33 H33 119.8 . . ?
C34 C33 C32 120.33(17) . . ?
C32 C33 H33 119.8 . . ?
C40 C41 H41 119.2 . . ?
C42 C41 C40 121.67(16) . . ?
C42 C41 H41 119.2 . . ?
C30 C31 H31 120.2 . . ?
C30 C31 C32 119.67(19) . . ?
C32 C31 H31 120.2 . . ?
F5 C25 C24 111.57(16) . . ?
F6 C25 F5 106.48(17) . . ?
F6 C25 F4 108.00(16) . . ?
F6 C25 C24 113.01(14) . . ?
F4 C25 F5 106.07(14) . . ?
F4 C25 C24 111.33(17) . . ?
F2 C55 C54 111.97(16) . . ?
F3 C55 F2 106.72(18) . . ?
F3 C55 F1 107.76(16) . . ?
F3 C55 C54 113.21(15) . . ?
F1 C55 F2 105.87(14) . . ?
F1 C55 C54 110.91(18) . . ?
C33 C32 C31 119.77(19) . . ?
C33 C32 H32 120.1 . . ?
C31 C32 H32 120.1 . . ?

loop_
_geom_bond_atom_site_label_1
_geom_bond_atom_site_label_2
_geom_bond_distance
_geom_bond_site_symmetry_2
_geom_bond_publ_flag
F5 C25 1.354(2) . ?
F6 C25 1.335(2) . ?
F4 C25 1.336(2) . ?
O14 C13 1.373(2) . ?
O14 C1 1.373(2) . ?
O65 C36 1.365(2) . ?
O65 C38 1.369(2) . ?
F2 C55 1.351(2) . ?
F3 C55 1.328(2) . ?
F1 C55 1.331(2) . ?
O22 C15 1.226(2) . ?
O63 C47 1.223(2) . ?
O64 C40 1.245(2) . ?
O29 C3 1.240(2) . ?
N53 C51 1.385(2) . ?
N53 C65 1.442(2) . ?
N53 C54 1.453(2) . ?
N23 C30 1.445(2) . ?
N23 C11 1.385(2) . ?
N23 C24 1.453(2) . ?
C9 C10 1.378(2) . ?
C9 C8 1.413(2) . ?
C9 C15 1.479(2) . ?
C51 C52 1.411(2) . ?
C51 C50 1.412(2) . ?
C10 H10 0.9500 . ?
C10 C11 1.409(3) . ?
C13 C8 1.400(2) . ?
C13 C12 1.377(2) . ?
C1 C6 1.449(2) . ?
C1 C2 1.352(2) . ?
C49 C48 1.413(2) . ?
C49 C44 1.443(2) . ?
C49 C36 1.399(2) . ?
C48 C50 1.375(2) . ?
C48 C47 1.483(2) . ?
C8 C7 1.439(2) . ?
C21 C16 1.420(2) . ?
C21 C7 1.478(2) . ?
C21 C20 1.403(2) . ?
C16 C15 1.481(2) . ?
C16 C17 1.396(2) . ?
C6 C7 1.391(2) . ?
C6 C5 1.450(2) . ?
C44 C45 1.482(2) . ?
C44 C43 1.395(2) . ?
C52 H52 0.9500 . ?
C52 C36 1.375(3) . ?
C30 C35 1.385(3) . ?
C30 C31 1.384(3) . ?
C46 C45 1.422(2) . ?
C46 C47 1.482(2) . ?
C46 C62 1.397(3) . ?
C38 C43 1.449(2) . ?
C38 C39 1.351(2) . ?
C45 C59 1.400(3) . ?
C5 H5 0.9500 . ?
C5 C4 1.344(3) . ?
C50 H50 0.9500 . ?
C12 H12 0.9500 . ?
C12 C11 1.411(2) . ?
C43 C42 1.449(2) . ?
C65 C70 1.387(3) . ?
C65 C66 1.386(3) . ?
C24 H24A 0.9900 . ?
C24 H24B 0.9900 . ?
C24 C25 1.506(3) . ?
C17 H17 0.9500 . ?
C17 C18 1.378(3) . ?
C2 H2 0.9500 . ?
C2 C3 1.445(3) . ?
C35 H35 0.9500 . ?
C35 C34 1.393(2) . ?
C4 H4 0.9500 . ?
C4 C3 1.463(3) . ?
C19 H19 0.9500 . ?
C19 C20 1.378(3) . ?
C19 C18 1.396(2) . ?
C20 H20 0.9500 . ?
C69 H69 0.9500 . ?
C69 C70 1.394(2) . ?
C69 C68 1.385(3) . ?
C70 H70 0.9500 . ?
C68 H68 0.9500 . ?
C68 C67 1.380(3) . ?
C18 H18 0.9500 . ?
C62 H62 0.9500 . ?
C62 C61 1.373(3) . ?
C66 H66 0.9500 . ?
C66 C67 1.395(2) . ?
C54 H54A 0.9900 . ?
C54 H54B 0.9900 . ?
C54 C55 1.503(3) . ?
C59 H59 0.9500 . ?
C59 C60 1.384(3) . ?
C40 C39 1.435(3) . ?
C40 C41 1.462(3) . ?
C39 H39 0.9500 . ?
C67 H67 0.9500 . ?
C34 H34 0.9500 . ?
C34 C33 1.373(3) . ?
C60 H60 0.9500 . ?
C60 C61 1.392(3) . ?
C42 H42 0.9500 . ?
C42 C41 1.346(3) . ?
C61 H61 0.9500 . ?
C33 H33 0.9500 . ?
C33 C32 1.389(3) . ?
C41 H41 0.9500 . ?
C31 H31 0.9500 . ?
C31 C32 1.391(3) . ?
C32 H32 0.9500 . ?

loop_
_geom_torsion_atom_site_label_1
_geom_torsion_atom_site_label_2
_geom_torsion_atom_site_label_3
_geom_torsion_atom_site_label_4
_geom_torsion
_geom_torsion_site_symmetry_1
_geom_torsion_site_symmetry_2
_geom_torsion_site_symmetry_3
_geom_torsion_site_symmetry_4
_geom_torsion_publ_flag
O14 C13 C8 C9 176.52(16) . . . . ?
O14 C13 C8 C7 -4.9(3) . . . . ?
O14 C13 C12 C11 -177.96(16) . . . . ?
O14 C1 C6 C7 -6.5(3) . . . . ?
O14 C1 C6 C5 172.80(16) . . . . ?
O14 C1 C2 C3 -176.61(17) . . . . ?
O65 C38 C43 C44 4.2(3) . . . . ?
O65 C38 C43 C42 -174.98(17) . . . . ?
O65 C38 C39 C40 -178.00(17) . . . . ?
O64 C40 C39 C38 173.77(19) . . . . ?
O64 C40 C41 C42 -174.5(2) . . . . ?
N53 C51 C52 C36 -178.41(17) . . . . ?
N53 C51 C50 C48 176.64(17) . . . . ?
N53 C65 C70 C69 -179.36(15) . . . . ?
N53 C65 C66 C67 177.72(15) . . . . ?
N53 C54 C55 F2 58.9(2) . . . . ?
N53 C54 C55 F3 -61.8(2) . . . . ?
N53 C54 C55 F1 176.97(14) . . . . ?
N23 C30 C35 C34 -179.51(15) . . . . ?
N23 C30 C31 C32 177.81(15) . . . . ?
N23 C24 C25 F5 63.30(19) . . . . ?
N23 C24 C25 F6 -56.7(2) . . . . ?
N23 C24 C25 F4 -178.41(14) . . . . ?
C9 C10 C11 N23 179.52(17) . . . . ?
C9 C10 C11 C12 -1.4(3) . . . . ?
C9 C8 C7 C21 -10.7(3) . . . . ?
C9 C8 C7 C6 169.42(17) . . . . ?
C51 N53 C65 C70 -68.0(2) . . . . ?
C51 N53 C65 C66 113.91(19) . . . . ?
C51 N53 C54 C55 95.9(2) . . . . ?
C51 C52 C36 O65 -178.13(16) . . . . ?
C51 C52 C36 C49 2.9(3) . . . . ?
C10 C9 C8 C13 1.4(3) . . . . ?
C10 C9 C8 C7 -177.12(17) . . . . ?
C10 C9 C15 O22 1.3(3) . . . . ?
C10 C9 C15 C16 -175.97(17) . . . . ?
C13 O14 C1 C6 -7.7(3) . . . . ?
C13 O14 C1 C2 174.81(16) . . . . ?
C13 C8 C7 C21 170.87(16) . . . . ?
C13 C8 C7 C6 -9.1(3) . . . . ?
C13 C12 C11 N23 -179.60(17) . . . . ?
C13 C12 C11 C10 1.3(3) . . . . ?
C1 O14 C13 C8 13.3(3) . . . . ?
C1 O14 C13 C12 -168.52(16) . . . . ?
C1 C6 C7 C8 14.3(3) . . . . ?
C1 C6 C7 C21 -165.56(17) . . . . ?
C1 C6 C5 C4 6.9(3) . . . . ?
C1 C2 C3 O29 177.77(19) . . . . ?
C1 C2 C3 C4 1.3(3) . . . . ?
C49 C48 C50 C51 0.8(3) . . . . ?
C49 C48 C47 O63 169.42(18) . . . . ?
C49 C48 C47 C46 -12.9(3) . . . . ?
C49 C44 C45 C46 -17.5(2) . . . . ?
C49 C44 C45 C59 160.63(18) . . . . ?
C49 C44 C43 C38 -6.2(3) . . . . ?
C49 C44 C43 C42 172.90(18) . . . . ?
C48 C49 C44 C45 8.3(3) . . . . ?
C48 C49 C44 C43 -171.50(17) . . . . ?
C48 C49 C36 O65 174.38(16) . . . . ?
C48 C49 C36 C52 -6.7(3) . . . . ?
C8 C9 C10 C11 0.0(3) . . . . ?
C8 C9 C15 O22 -178.01(18) . . . . ?
C8 C9 C15 C16 4.7(3) . . . . ?
C8 C13 C12 C11 0.1(3) . . . . ?
C21 C16 C15 O22 179.87(18) . . . . ?
C21 C16 C15 C9 -2.8(3) . . . . ?
C21 C16 C17 C18 1.2(3) . . . . ?
C16 C21 C7 C8 12.2(3) . . . . ?
C16 C21 C7 C6 -167.92(18) . . . . ?
C16 C21 C20 C19 6.2(3) . . . . ?
C16 C17 C18 C19 2.5(3) . . . . ?
C6 C1 C2 C3 6.0(3) . . . . ?
C6 C5 C4 C3 -0.1(3) . . . . ?
C44 C49 C48 C50 -177.74(17) . . . . ?
C44 C49 C48 C47 7.0(3) . . . . ?
C44 C49 C36 O65 -3.2(3) . . . . ?
C44 C49 C36 C52 175.76(18) . . . . ?
C44 C45 C59 C60 175.08(17) . . . . ?
C44 C43 C42 C41 173.10(19) . . . . ?
C52 C51 C50 C48 -4.8(3) . . . . ?
C7 C21 C16 C15 -5.7(3) . . . . ?
C7 C21 C16 C17 178.45(17) . . . . ?
C7 C21 C20 C19 -177.84(18) . . . . ?
C7 C6 C5 C4 -173.93(18) . . . . ?
C36 O65 C38 C43 -1.4(3) . . . . ?
C36 O65 C38 C39 176.76(17) . . . . ?
C36 C49 C48 C50 4.8(3) . . . . ?
C36 C49 C48 C47 -170.49(17) . . . . ?
C36 C49 C44 C45 -174.35(17) . . . . ?
C36 C49 C44 C43 5.9(3) . . . . ?
C30 N23 C11 C10 -5.9(3) . . . . ?
C30 N23 C11 C12 175.04(17) . . . . ?
C30 N23 C24 C25 -83.1(2) . . . . ?
C30 C35 C34 C33 1.9(3) . . . . ?
C30 C31 C32 C33 1.6(3) . . . . ?
C46 C45 C59 C60 -6.8(3) . . . . ?
C46 C62 C61 C60 -2.7(3) . . . . ?
C38 O65 C36 C49 0.9(3) . . . . ?
C38 O65 C36 C52 -178.14(16) . . . . ?
C38 C43 C42 C41 -7.7(3) . . . . ?
C45 C44 C43 C38 174.01(17) . . . . ?
C45 C44 C43 C42 -6.9(3) . . . . ?
C45 C46 C47 O63 -178.72(18) . . . . ?
C45 C46 C47 C48 3.6(3) . . . . ?
C45 C46 C62 C61 -3.1(3) . . . . ?
C45 C59 C60 C61 1.2(3) . . . . ?
C5 C6 C7 C8 -164.81(17) . . . . ?
C5 C6 C7 C21 15.3(3) . . . . ?
C5 C4 C3 O29 179.29(19) . . . . ?
C5 C4 C3 C2 -4.2(3) . . . . ?
C50 C51 C52 C36 3.0(3) . . . . ?
C50 C48 C47 O63 -6.0(3) . . . . ?
C50 C48 C47 C46 171.73(17) . . . . ?
C12 C13 C8 C9 -1.5(3) . . . . ?
C12 C13 C8 C7 177.10(18) . . . . ?
C11 N23 C30 C35 104.8(2) . . . . ?
C11 N23 C30 C31 -74.8(2) . . . . ?
C11 N23 C24 C25 95.2(2) . . . . ?
C43 C44 C45 C46 162.31(18) . . . . ?
C43 C44 C45 C59 -19.6(3) . . . . ?
C43 C38 C39 C40 0.1(3) . . . . ?
C43 C42 C41 C40 1.5(3) . . . . ?
C65 N53 C51 C52 175.40(17) . . . . ?
C65 N53 C51 C50 -6.1(3) . . . . ?
C65 N53 C54 C55 -87.6(2) . . . . ?
C65 C66 C67 C68 1.6(3) . . . . ?
C24 N23 C30 C35 -76.9(2) . . . . ?
C24 N23 C30 C31 103.6(2) . . . . ?
C24 N23 C11 C10 175.85(17) . . . . ?
C24 N23 C11 C12 -3.2(3) . . . . ?
C15 C9 C10 C11 -179.33(17) . . . . ?
C15 C9 C8 C13 -179.28(17) . . . . ?
C15 C9 C8 C7 2.2(3) . . . . ?
C15 C16 C17 C18 -174.78(18) . . . . ?
C17 C16 C15 O22 -4.2(3) . . . . ?
C17 C16 C15 C9 173.10(17) . . . . ?
C2 C1 C6 C7 170.81(18) . . . . ?
C2 C1 C6 C5 -9.9(3) . . . . ?
C35 C30 C31 C32 -1.7(3) . . . . ?
C35 C34 C33 C32 -2.0(3) . . . . ?
C20 C21 C16 C15 170.39(17) . . . . ?
C20 C21 C16 C17 -5.5(3) . . . . ?
C20 C21 C7 C8 -163.66(18) . . . . ?
C20 C21 C7 C6 16.3(3) . . . . ?
C20 C19 C18 C17 -1.8(3) . . . . ?
C69 C68 C67 C66 -1.1(3) . . . . ?
C70 C65 C66 C67 -0.4(3) . . . . ?
C70 C69 C68 C67 -0.6(3) . . . . ?
C68 C69 C70 C65 1.7(3) . . . . ?
C18 C19 C20 C21 -2.7(3) . . . . ?
C47 C48 C50 C51 175.98(17) . . . . ?
C47 C46 C45 C44 11.7(3) . . . . ?
C47 C46 C45 C59 -166.55(17) . . . . ?
C47 C46 C62 C61 171.37(18) . . . . ?
C62 C46 C45 C44 -174.08(17) . . . . ?
C62 C46 C45 C59 7.7(3) . . . . ?
C62 C46 C47 O63 6.9(3) . . . . ?
C62 C46 C47 C48 -170.80(17) . . . . ?
C66 C65 C70 C69 -1.3(3) . . . . ?
C54 N53 C51 C52 -8.3(3) . . . . ?
C54 N53 C51 C50 170.24(17) . . . . ?
C54 N53 C65 C70 115.51(19) . . . . ?
C54 N53 C65 C66 -62.6(2) . . . . ?
C59 C60 C61 C62 3.6(3) . . . . ?
C39 C38 C43 C44 -173.77(19) . . . . ?
C39 C38 C43 C42 7.0(3) . . . . ?
C39 C40 C41 C42 5.9(3) . . . . ?
C34 C33 C32 C31 0.3(3) . . . . ?
C41 C40 C39 C38 -6.7(3) . . . . ?
C31 C30 C35 C34 0.0(3) . . . . ?

loop_
_exptl_oxdiff_crystal_face_indexfrac_h
_exptl_oxdiff_crystal_face_indexfrac_k
_exptl_oxdiff_crystal_face_indexfrac_l
_exptl_oxdiff_crystal_face_x
_exptl_oxdiff_crystal_face_y
_exptl_oxdiff_crystal_face_z
-4.5755 3.8468 0.7917 0.0206 0.0750 0.9970
-1.2395 -2.3154 10.0980 0.2332 0.9701 -0.0677
4.1202 -4.3198 1.8066 0.0395 0.1746 -0.9839
2.1460 1.4755 -10.0258 -0.2321 -0.9629 -0.1377
-0.7627 5.5235 6.4941 -0.4810 0.4595 0.7467
5.5233 -2.4702 3.3164 -0.2512 0.2354 -0.9389
-6.9436 -3.4281 -0.6944 0.8754 0.1629 0.4552
-3.0044 -7.0824 -0.7423 0.8836 0.1622 -0.4392
0.4820 6.9754 0.5798 -0.6682 -0.1217 0.7339
5.8825 5.5449 0.7966 -0.9797 -0.1813 -0.0856
1.5899 -6.2126 -0.3932 0.4305 0.0773 -0.8993
0.4278 5.2135 -6.8338 -0.4512 -0.7331 0.5090
3.4879 3.3125 -7.9367 -0.5209 -0.8495 -0.0842
-4.6952 -1.6428 7.2506 0.4743 0.7750 0.4175
-2.1457 -4.4181 7.7842 0.5122 0.8339 -0.2054
-2.3181 -2.3031 -11.1222 0.4766 -0.8787 -0.0262
-4.7020 0.8689 -8.5907 0.3671 -0.6801 0.6346
1.4144 -4.4131 -7.8840 0.3390 -0.6215 -0.7063
2.6154 2.0302 11.1159 -0.4762 0.8784 -0.0410
-1.7039 4.4839 7.3986 -0.3182 0.5830 0.7475
-5.6348 -4.8246 -6.3740 0.9363 -0.3324 0.1129
1.0506 -6.2364 -3.3839 0.4985 -0.1746 -0.8491
6.8161 1.2361 4.7628 -0.6988 0.2496 -0.6704
5.2004 5.2825 6.4143 -0.9424 0.3343 -0.0079
0.1483 6.5573 4.2880 -0.6312 0.2219 0.7432
5.3243 5.1960 -2.7621 -0.8768 -0.4753 -0.0724
